data_2213848
loop_
_publ_author_name
'Fu, Dai-Wei'
'Zhao, Hong'

_publ_section_title
<i>catena</i>-Poly[[chlorido[(1<i>S</i>,2<i>S</i>)-cyclohexane-1,2-diamine-\k^2^<i>N</i>,<i>N</i>']copper(II)]-\m~3~-chlorido]
_journal_coeditor_code IM2011
_journal_issue 6
_journal_name_full 'Acta Crystallographica Section E'
_journal_page_first m1630
_journal_page_last m1630
_journal_paper_doi 10.1107/S1600536807021654
_journal_volume 63
_journal_year 2007
_chemical_formula_iupac '[Cu Cl2 (C6 H14 N2)]'
_chemical_formula_moiety 'C6 H14 Cl2 Cu N2'
_chemical_formula_sum 'C6 H14 Cl2 Cu N2'
_chemical_formula_weight 248.63
_chemical_name_systematic
;
catena-Poly[[chlorido[(1S,2S)-cyclohexane-1,2-diamine-\k^2^N,N']copper(II)]-
\m~3~-chlorido]
;
_space_group_IT_number 19
_symmetry_cell_setting orthorhombic
_symmetry_space_group_name_Hall 'P 2ac 2ab'
_symmetry_space_group_name_H-M 'P 21 21 21'
_atom_sites_solution_hydrogens geom
_atom_sites_solution_primary direct
_atom_sites_solution_secondary difmap
_cell_angle_alpha 90.00
_cell_angle_beta 90.00
_cell_angle_gamma 90.00
_cell_formula_units_Z 4
_cell_length_a 5.7040(10)
_cell_length_b 6.8190(10)
_cell_length_c 24.823(4)
_cell_measurement_reflns_used 875
_cell_measurement_temperature 296(2)
_cell_measurement_theta_max 25.18
_cell_measurement_theta_min 2.14
_cell_volume 965.5(3)
_computing_cell_refinement 'SAINT (Bruker, 2000)'
_computing_data_collection 'SMART (Bruker, 2000)'
_computing_data_reduction SAINT
_computing_molecular_graphics SHELXTL
_computing_publication_material SHELXTL
_computing_structure_refinement SHELXTL
_computing_structure_solution 'SHELXTL (Bruker, 2000)'
_diffrn_ambient_temperature 296(2)
_diffrn_measured_fraction_theta_full 0.997
_diffrn_measured_fraction_theta_max 0.997
_diffrn_measurement_device_type 'Bruker SMART APEX CCD'
_diffrn_measurement_method '\f and \w'
_diffrn_radiation_monochromator graphite
_diffrn_radiation_source 'sealed tube'
_diffrn_radiation_type MoK\a
_diffrn_radiation_wavelength 0.71073
_diffrn_reflns_av_R_equivalents 0.0436
_diffrn_reflns_av_sigmaI/netI 0.0416
_diffrn_reflns_limit_h_max 7
_diffrn_reflns_limit_h_min -6
_diffrn_reflns_limit_k_max 8
_diffrn_reflns_limit_k_min -8
_diffrn_reflns_limit_l_max 30
_diffrn_reflns_limit_l_min -30
_diffrn_reflns_number 5714
_diffrn_reflns_theta_full 25.99
_diffrn_reflns_theta_max 25.99
_diffrn_reflns_theta_min 3.10
_exptl_absorpt_coefficient_mu 2.756
_exptl_absorpt_correction_T_max 0.72
_exptl_absorpt_correction_T_min 0.58
_exptl_absorpt_correction_type multi-scan
_exptl_absorpt_process_details '(SADABS; Bruker, 2000)'
_exptl_crystal_colour blue
_exptl_crystal_density_diffrn 1.711
_exptl_crystal_density_method 'not measured'
_exptl_crystal_description square
_exptl_crystal_F_000 508
_exptl_crystal_size_max 0.20
_exptl_crystal_size_mid 0.20
_exptl_crystal_size_min 0.12
_refine_diff_density_max 0.693
_refine_diff_density_min -0.547
_refine_ls_abs_structure_details 'Flack (1983), 744 Friedel pairs'
_refine_ls_abs_structure_Flack 0.011(19)
_refine_ls_extinction_method none
_refine_ls_goodness_of_fit_ref 1.025
_refine_ls_hydrogen_treatment constr
_refine_ls_matrix_type full
_refine_ls_number_parameters 100
_refine_ls_number_reflns 1884
_refine_ls_number_restraints 0
_refine_ls_restrained_S_all 1.025
_refine_ls_R_factor_all 0.0329
_refine_ls_R_factor_gt 0.0311
_refine_ls_shift/su_max 0.000
_refine_ls_shift/su_mean 0.000
_refine_ls_structure_factor_coef Fsqd
_refine_ls_weighting_details 'calc w=1/[\s^2^(Fo^2^)+(0.05P)^2^] where P=(Fo^2^+2Fc^2^)/3'
_refine_ls_weighting_scheme calc
_refine_ls_wR_factor_gt 0.0805
_refine_ls_wR_factor_ref 0.0816
_reflns_number_gt 1766
_reflns_number_total 1884
_reflns_threshold_expression I>2\s(I)
_cod_data_source_file im2011.cif
_cod_data_source_block I
_cod_database_code 2213848
_cod_database_fobs_code 2213848

loop_
_symmetry_equiv_pos_as_xyz
'x, y, z'
'-x+1/2, -y, z+1/2'
'-x, y+1/2, -z+1/2'
'x+1/2, -y+1/2, -z'

loop_
_atom_site_type_symbol
_atom_site_label
_atom_site_fract_x
_atom_site_fract_y
_atom_site_fract_z
_atom_site_U_iso_or_equiv
_atom_site_adp_type
_atom_site_calc_flag
_atom_site_refinement_flags
_atom_site_occupancy
C C1 0.3284(6) 0.4129(4) -0.12770(12) 0.0275(7) Uani d . 1
H H1 0.4965 0.4423 -0.1264 0.033 Uiso calc R 1
C C2 0.2723(9) 0.3424(5) -0.18417(11) 0.0435(9) Uani d . 1
H H2A 0.1097 0.3011 -0.1858 0.052 Uiso calc R 1
H H2B 0.3698 0.2301 -0.1928 0.052 Uiso calc R 1
C C3 0.3145(9) 0.5042(6) -0.22536(13) 0.0506(12) Uani d . 1
H H3A 0.4810 0.5325 -0.2272 0.061 Uiso calc R 1
H H3B 0.2647 0.4593 -0.2606 0.061 Uiso calc R 1
C C4 0.1835(8) 0.6890(6) -0.21115(13) 0.0455(10) Uani d . 1
H H4A 0.0163 0.6647 -0.2135 0.055 Uiso calc R 1
H H4B 0.2227 0.7909 -0.2369 0.055 Uiso calc R 1
C C5 0.2436(8) 0.7590(4) -0.15455(11) 0.0356(7) Uani d . 1
H H5A 0.4074 0.7969 -0.1531 0.043 Uiso calc R 1
H H5B 0.1496 0.8732 -0.1458 0.043 Uiso calc R 1
C C6 0.1980(5) 0.5989(4) -0.11358(12) 0.0265(7) Uani d . 1
H H6 0.0300 0.5690 -0.1146 0.032 Uiso calc R 1
Cl Cl1 0.26572(14) 0.09330(9) 0.02474(3) 0.02790(17) Uani d . 1
Cl Cl2 0.26008(16) 0.55471(10) 0.06844(3) 0.03167(19) Uani d . 1
Cu Cu1 0.26675(7) 0.40155(4) -0.013331(12) 0.02443(14) Uani d . 1
N N1 0.2789(6) 0.2686(3) -0.08535(8) 0.0272(6) Uani d . 1
H H1A 0.3915 0.1761 -0.0852 0.033 Uiso calc R 1
H H1B 0.1408 0.2095 -0.0920 0.033 Uiso calc R 1
N N2 0.2584(6) 0.6497(3) -0.05747(9) 0.0258(5) Uani d . 1
H H2C 0.1508 0.7327 -0.0439 0.031 Uiso calc R 1
H H2D 0.3992 0.7091 -0.0564 0.031 Uiso calc R 1

loop_
_atom_site_aniso_label
_atom_site_aniso_U_11
_atom_site_aniso_U_22
_atom_site_aniso_U_33
_atom_site_aniso_U_12
_atom_site_aniso_U_13
_atom_site_aniso_U_23
C1 0.0276(17) 0.0274(15) 0.0276(15) 0.0006(14) 0.0007(12) 0.0000(12)
C2 0.063(3) 0.0399(17) 0.0281(16) -0.001(2) 0.000(2) -0.0057(13)
C3 0.070(3) 0.054(2) 0.0271(16) -0.003(2) 0.0053(18) -0.0010(15)
C4 0.051(3) 0.053(2) 0.0328(17) -0.0051(19) -0.0067(17) 0.0146(16)
C5 0.041(2) 0.0326(15) 0.0333(14) 0.003(2) 0.001(2) 0.0071(12)
C6 0.0227(16) 0.0284(15) 0.0283(14) 0.0002(14) -0.0010(12) 0.0013(11)
Cl1 0.0211(4) 0.0254(3) 0.0372(4) 0.0006(4) 0.0011(3) 0.0069(2)
Cl2 0.0316(4) 0.0339(4) 0.0296(3) -0.0027(4) 0.0000(4) -0.0052(3)
Cu1 0.0261(2) 0.0227(2) 0.0245(2) 0.00011(19) -0.00035(16) 0.00093(11)
N1 0.0291(16) 0.0222(11) 0.0303(12) 0.0012(13) -0.0017(13) -0.0018(9)
N2 0.0269(14) 0.0247(11) 0.0259(11) 0.0005(13) 0.0020(13) -0.0030(9)

loop_
_atom_type_symbol
_atom_type_description
_atom_type_scat_dispersion_real
_atom_type_scat_dispersion_imag
_atom_type_scat_source
C C 0.0033 0.0016 'International Tables Vol C Tables 4.2.6.8 and 6.1.1.4'
H H 0.0000 0.0000 'International Tables Vol C Tables 4.2.6.8 and 6.1.1.4'
N N 0.0061 0.0033 'International Tables Vol C Tables 4.2.6.8 and 6.1.1.4'
Cu Cu 0.3201 1.2651 'International Tables Vol C Tables 4.2.6.8 and 6.1.1.4'
Cl Cl 0.1484 0.1585 'International Tables Vol C Tables 4.2.6.8 and 6.1.1.4'

loop_
_geom_angle_atom_site_label_1
_geom_angle_atom_site_label_2
_geom_angle_atom_site_label_3
_geom_angle
N1 C1 C6 107.6(2)
N1 C1 C2 114.1(3)
C6 C1 C2 112.1(3)
N1 C1 H1 107.6
C6 C1 H1 107.6
C2 C1 H1 107.6
C1 C2 C3 110.9(3)
C1 C2 H2A 109.5
C3 C2 H2A 109.4
C1 C2 H2B 109.4
C3 C2 H2B 109.4
H2A C2 H2B 108.0
C4 C3 C2 111.7(3)
C4 C3 H3A 109.3
C2 C3 H3A 109.3
C4 C3 H3B 109.3
C2 C3 H3B 109.3
H3A C3 H3B 107.9
C3 C4 C5 111.5(3)
C3 C4 H4A 109.3
C5 C4 H4A 109.3
C3 C4 H4B 109.3
C5 C4 H4B 109.3
H4A C4 H4B 108.0
C6 C5 C4 110.8(3)
C6 C5 H5A 109.5
C4 C5 H5A 109.5
C6 C5 H5B 109.5
C4 C5 H5B 109.5
H5A C5 H5B 108.1
N2 C6 C1 107.5(2)
N2 C6 C5 115.1(2)
C1 C6 C5 111.4(3)
N2 C6 H6 107.5
C1 C6 H6 107.5
C5 C6 H6 107.5
N1 Cu1 N2 84.03(9)
N1 Cu1 Cl2 178.92(9)
N2 Cu1 Cl2 95.67(6)
N1 Cu1 Cl1 87.31(7)
N2 Cu1 Cl1 171.15(7)
Cl2 Cu1 Cl1 93.02(3)
C1 N1 Cu1 109.99(18)
C1 N1 H1A 109.7
Cu1 N1 H1A 109.7
C1 N1 H1B 109.7
Cu1 N1 H1B 109.7
H1A N1 H1B 108.2
C6 N2 Cu1 108.75(16)
C6 N2 H2C 109.9
Cu1 N2 H2C 109.9
C6 N2 H2D 109.9
Cu1 N2 H2D 109.9
H2C N2 H2D 108.3

loop_
_geom_bond_atom_site_label_1
_geom_bond_atom_site_label_2
_geom_bond_distance
C1 N1 1.467(4)
C1 C6 1.512(4)
C1 C2 1.516(4)
C1 H1 0.9800
C2 C3 1.524(5)
C2 H2A 0.9700
C2 H2B 0.9700
C3 C4 1.507(6)
C3 H3A 0.9700
C3 H3B 0.9700
C4 C5 1.523(4)
C4 H4A 0.9700
C4 H4B 0.9700
C5 C6 1.514(4)
C5 H5A 0.9700
C5 H5B 0.9700
C6 N2 1.476(4)
C6 H6 0.9800
Cl1 Cu1 2.3047(8)
Cl2 Cu1 2.2832(8)
Cu1 N1 2.006(2)
Cu1 N2 2.016(2)
N1 H1A 0.9000
N1 H1B 0.9000
N2 H2C 0.9000
N2 H2D 0.9000
